data_7248398
loop_
_publ_author_name
'Igoa Salda\~na, Fernando'
'L\'opez, Agust\'in'
'Gonz\'alez-Platas, Javier'
'Suescun, Leopoldo'
'Kremer, Carlos'
'Torres, Julia'

_publ_section_title
;
 Extended isomerism in heteronuclear metal--organic frameworks: synthetic
 strategies and crystal structures of lanthanide--cobalt--oxydiacetate
 systems
;
_journal_issue 19
_journal_name_full CrystEngComm
_journal_page_first 2560
_journal_page_last 2570
_journal_paper_doi 10.1039/D4CE00168K
_journal_volume 26
_journal_year 2024
_chemical_formula_sum 'C24 H40.5 Co3 Dy2 O39'
_chemical_formula_weight 1454.85
_space_group_crystal_system hexagonal
_space_group_IT_number 192
_space_group_name_Hall '-P 6 2c'
_space_group_name_H-M_alt 'P 6/m c c'
_atom_sites_solution_hydrogens mixed
_audit_creation_method SHELXL-2018/3
_audit_update_record
;
2023-12-28 deposited with the CCDC.	2024-04-11 downloaded from the CCDC.
;
_cell_angle_alpha 90
_cell_angle_beta 90
_cell_angle_gamma 120
_cell_formula_units_Z 2
_cell_length_a 14.3876(8)
_cell_length_b 14.3876(8)
_cell_length_c 15.9256(10)
_cell_measurement_reflns_used 1078
_cell_measurement_temperature 296(2)
_cell_measurement_theta_max 22.542
_cell_measurement_theta_min 3.402
_cell_volume 2855.0(3)
_computing_structure_refinement 'SHELXL-2018/3 (Sheldrick, 2018)'
_computing_structure_solution 'SHELXT 2014/5 (Sheldrick, 2014)'
_diffrn_ambient_temperature 296(2)
_diffrn_detector_area_resol_mean 10.83333
_diffrn_measured_fraction_theta_full 0.998
_diffrn_measured_fraction_theta_max 0.996
_diffrn_measurement_device_type 'Bruker D8 Venture diffractometer'
_diffrn_measurement_method '\w and \j scans'
_diffrn_radiation_type MoK\a
_diffrn_radiation_wavelength 0.71073
_diffrn_reflns_av_R_equivalents 0.1338
_diffrn_reflns_av_unetI/netI 0.0277
_diffrn_reflns_Laue_measured_fraction_full 0.998
_diffrn_reflns_Laue_measured_fraction_max 0.996
_diffrn_reflns_limit_h_max 17
_diffrn_reflns_limit_h_min -17
_diffrn_reflns_limit_k_max 17
_diffrn_reflns_limit_k_min -16
_diffrn_reflns_limit_l_max 19
_diffrn_reflns_limit_l_min -19
_diffrn_reflns_number 27417
_diffrn_reflns_point_group_measured_fraction_full 0.998
_diffrn_reflns_point_group_measured_fraction_max 0.996
_diffrn_reflns_theta_full 25.242
_diffrn_reflns_theta_max 25.409
_diffrn_reflns_theta_min 2.831
_diffrn_source 'sealed tube'
_exptl_absorpt_coefficient_mu 3.531
_exptl_absorpt_correction_T_max 0.89
_exptl_absorpt_correction_T_min 0.48
_exptl_absorpt_correction_type multi-scan
_exptl_absorpt_process_details 'SADABS; Bruker, 2013'
_exptl_crystal_colour 'light pink'
_exptl_crystal_density_diffrn 1.692
_exptl_crystal_description 'hexagonal needle'
_exptl_crystal_F_000 1419
_exptl_crystal_size_max 0.204
_exptl_crystal_size_mid 0.063
_exptl_crystal_size_min 0.058
_refine_diff_density_max 0.846
_refine_diff_density_min -0.910
_refine_diff_density_rms 0.128
_refine_ls_extinction_method none
_refine_ls_goodness_of_fit_ref 1.103
_refine_ls_hydrogen_treatment mixed
_refine_ls_matrix_type full
_refine_ls_number_parameters 88
_refine_ls_number_reflns 919
_refine_ls_number_restraints 20
_refine_ls_restrained_S_all 1.110
_refine_ls_R_factor_all 0.0603
_refine_ls_R_factor_gt 0.0315
_refine_ls_shift/su_max 0.000
_refine_ls_shift/su_mean 0.000
_refine_ls_structure_factor_coef Fsqd
_refine_ls_weighting_details 'w=1/[\s^2^(Fo^2^)+(0.0584P)^2^+9.7987P] where P=(Fo^2^+2Fc^2^)/3'
_refine_ls_weighting_scheme calc
_refine_ls_wR_factor_gt 0.0909
_refine_ls_wR_factor_ref 0.1101
_reflns_Friedel_coverage 0.000
_reflns_number_gt 611
_reflns_number_total 919
_reflns_threshold_expression 'I > 2\s(I)'
_cod_data_source_file d4ce00168k2.cif
_cod_data_source_block mo_180509_FI_DyCooda_H_0m_c
_cod_depositor_comments 'Adding full bibliography for 7248398--7248415.cif.'
_cod_original_cell_volume 2855.0(4)
_cod_original_formula_sum 'C24 H40.50 Co3 Dy2 O39'
_cod_database_code 7248398
_shelx_shelxl_version_number 2018/3
_shelx_space_group_comment
;
The symmetry employed for this shelxl refinement is uniquely defined
by the following loop, which should always be used as a source of
symmetry information in preference to the above space-group names.
They are only intended as comments.
;
_shelx_estimated_absorpt_t_min 0.533
_shelx_estimated_absorpt_t_max 0.821

loop_
_space_group_symop_operation_xyz
'x, y, z'
'-y, x-y, z'
'-x+y, -x, z'
'-x, -y, z'
'y, -x+y, z'
'x-y, x, z'
'y, x, -z+1/2'
'x-y, -y, -z+1/2'
'-x, -x+y, -z+1/2'
'-y, -x, -z+1/2'
'-x+y, y, -z+1/2'
'x, x-y, -z+1/2'
'-x, -y, -z'
'y, -x+y, -z'
'x-y, x, -z'
'x, y, -z'
'-y, x-y, -z'
'-x+y, -x, -z'
'-y, -x, z-1/2'
'-x+y, y, z-1/2'
'x, x-y, z-1/2'
'y, x, z-1/2'
'x-y, -y, z-1/2'
'-x, -x+y, z-1/2'

loop_
_atom_site_label
_atom_site_type_symbol
_atom_site_fract_x
_atom_site_fract_y
_atom_site_fract_z
_atom_site_U_iso_or_equiv
_atom_site_adp_type
_atom_site_occupancy
_atom_site_site_symmetry_order
_atom_site_calc_flag
_atom_site_refinement_flags_posn
_atom_site_refinement_flags_adp
_atom_site_refinement_flags_occupancy
_atom_site_disorder_assembly
_atom_site_disorder_group
Dy1 Dy 0.666667 0.333333 0.750000 0.0199(3) Uani 1 6 d S T P A .
C1 C 0.8685(6) 0.3506(6) 0.8605(5) 0.0326(17) Uani 1 1 d D U . . .
O1 O 0.8047(4) 0.3870(4) 0.8533(3) 0.0335(12) Uani 1 1 d . . . . .
O3 O 0.7654(2) 0.2346(2) 0.750000 0.0288(14) Uani 1 2 d DS T P . .
O2A O 0.9545(13) 0.395(2) 0.8997(14) 0.027(5) Uani 0.49(5) 1 d D . P A 1
C2A C 0.835(2) 0.2452(16) 0.8162(15) 0.023(5) Uani 0.49(5) 1 d D . P A 1
H2AA H 0.898138 0.244961 0.794151 0.028 Uiso 0.49(5) 1 calc R U P A 1
H2AB H 0.799401 0.185872 0.855167 0.028 Uiso 0.49(5) 1 calc R U P A 1
O2B O 0.9324(19) 0.3702(15) 0.9194(13) 0.028(5) Uani 0.51(5) 1 d D . P A 2
C2B C 0.8649(16) 0.277(3) 0.7910(19) 0.041(5) Uani 0.51(5) 1 d D U P A 2
H2BA H 0.922745 0.316975 0.751507 0.049 Uiso 0.51(5) 1 calc R U P A 2
H2BB H 0.873397 0.219526 0.814312 0.049 Uiso 0.51(5) 1 calc R U P A 2
Co1 Co 1.000000 0.500000 1.000000 0.0189(4) Uani 1 4 d DS T P . .
O1W O 0.8536(6) 0.5065(6) 1.000000 0.0335(17) Uani 1 2 d DS T P A .
H1W H 0.827(5) 0.467(3) 1.0423(19) 0.05(3) Uiso 1 1 d D . . . .
O2W O 1.015(2) 0.223(2) 1.000000 0.199(15) Uani 0.5 2 d DS TU P . .
H2WA H 1.082(3) 0.265(13) 1.000000 0.299 Uiso 0.5 2 d DS U P . .
H2WB H 1.000(7) 0.194(5) 0.953(2) 0.299 Uiso 0.125 1 d D U P . .

loop_
_atom_site_aniso_label
_atom_site_aniso_U_11
_atom_site_aniso_U_22
_atom_site_aniso_U_33
_atom_site_aniso_U_23
_atom_site_aniso_U_13
_atom_site_aniso_U_12
Dy1 0.0230(3) 0.0230(3) 0.0136(4) 0.000 0.000 0.01149(15)
C1 0.030(4) 0.041(4) 0.030(4) -0.008(3) -0.009(3) 0.021(4)
O1 0.033(3) 0.047(3) 0.023(2) -0.013(2) -0.010(2) 0.022(2)
O3 0.033(2) 0.033(2) 0.026(3) -0.015(3) -0.015(3) 0.021(3)
O2A 0.015(6) 0.039(10) 0.022(8) -0.002(8) 0.001(6) 0.010(7)
C2A 0.027(10) 0.025(8) 0.018(9) -0.006(7) -0.004(8) 0.013(7)
O2B 0.023(8) 0.021(7) 0.025(8) -0.003(7) -0.005(8) 0.000(6)
C2B 0.025(7) 0.055(9) 0.043(8) -0.011(8) -0.006(7) 0.020(6)
Co1 0.0149(7) 0.0235(10) 0.0142(8) 0.000 0.000 0.0066(9)
O1W 0.030(4) 0.042(4) 0.029(4) 0.000 0.000 0.018(4)
O2W 0.25(2) 0.162(19) 0.26(2) 0.000 0.000 0.160(18)

loop_
_atom_type_symbol
_atom_type_description
_atom_type_scat_dispersion_real
_atom_type_scat_dispersion_imag
_atom_type_scat_source
C C 0.0033 0.0016 'International Tables Vol C Tables 4.2.6.8 and 6.1.1.4'
H H 0.0000 0.0000 'International Tables Vol C Tables 4.2.6.8 and 6.1.1.4'
O O 0.0106 0.0060 'International Tables Vol C Tables 4.2.6.8 and 6.1.1.4'
Co Co 0.3494 0.9721 'International Tables Vol C Tables 4.2.6.8 and 6.1.1.4'
Dy Dy -0.1892 4.4098 'International Tables Vol C Tables 4.2.6.8 and 6.1.1.4'

loop_
_geom_angle_atom_site_label_1
_geom_angle_atom_site_label_2
_geom_angle_atom_site_label_3
_geom_angle
_geom_angle_site_symmetry_1
_geom_angle_site_symmetry_3
_geom_angle_publ_flag
O1 Dy1 O1 77.85(18) 10_666 12_556 ?
O1 Dy1 O1 88.0(2) 10_666 3_665 ?
O1 Dy1 O1 147.5(2) 12_556 3_665 ?
O1 Dy1 O1 77.85(18) 10_666 11_656 ?
O1 Dy1 O1 77.85(17) 12_556 11_656 ?
O1 Dy1 O1 127.8(2) 3_665 11_656 ?
O1 Dy1 O1 147.5(2) 10_666 2_655 ?
O1 Dy1 O1 127.8(2) 12_556 2_655 ?
O1 Dy1 O1 77.85(18) 3_665 2_655 ?
O1 Dy1 O1 88.0(2) 11_656 2_655 ?
O1 Dy1 O1 127.8(2) 10_666 . ?
O1 Dy1 O1 88.0(2) 12_556 . ?
O1 Dy1 O1 77.85(18) 3_665 . ?
O1 Dy1 O1 147.5(2) 11_656 . ?
O1 Dy1 O1 77.85(18) 2_655 . ?
O1 Dy1 O3 63.89(11) 10_666 . ?
O1 Dy1 O3 73.77(11) 12_556 . ?
O1 Dy1 O3 73.77(11) 3_665 . ?
O1 Dy1 O3 136.02(11) 11_656 . ?
O1 Dy1 O3 136.02(11) 2_655 . ?
O1 Dy1 O3 63.90(11) . . ?
O1 Dy1 O3 73.77(11) 10_666 3_665 ?
O1 Dy1 O3 136.02(12) 12_556 3_665 ?
O1 Dy1 O3 63.89(11) 3_665 3_665 ?
O1 Dy1 O3 63.89(11) 11_656 3_665 ?
O1 Dy1 O3 73.77(11) 2_655 3_665 ?
O1 Dy1 O3 136.02(12) . 3_665 ?
O3 Dy1 O3 120.000(1) . 3_665 ?
O1 Dy1 O3 136.02(12) 10_666 2_655 ?
O1 Dy1 O3 63.89(11) 12_556 2_655 ?
O1 Dy1 O3 136.02(12) 3_665 2_655 ?
O1 Dy1 O3 73.77(11) 11_656 2_655 ?
O1 Dy1 O3 63.89(11) 2_655 2_655 ?
O1 Dy1 O3 73.77(11) . 2_655 ?
O3 Dy1 O3 120.000(1) . 2_655 ?
O3 Dy1 O3 120.0 3_665 2_655 ?
O2A C1 O1 124.7(10) . . ?
O2B C1 O1 125.4(10) . . ?
O2B C1 C2B 118.3(14) . . ?
O1 C1 C2B 116.3(9) . . ?
O2A C1 C2A 119.2(13) . . ?
O1 C1 C2A 116.1(8) . . ?
C1 O1 Dy1 125.8(4) . . ?
C2B O3 C2B 119.4(19) 10_666 . ?
C2A O3 C2A 116.8(13) 10_666 . ?
C2B O3 Dy1 120.3(9) 10_666 . ?
C2B O3 Dy1 120.3(9) . . ?
C2A O3 Dy1 121.6(7) 10_666 . ?
C2A O3 Dy1 121.6(7) . . ?
C1 O2A Co1 129.7(8) . . ?
O3 C2A C1 107.8(7) . . ?
O3 C2A H2AA 110.1 . . ?
C1 C2A H2AA 110.1 . . ?
O3 C2A H2AB 110.1 . . ?
C1 C2A H2AB 110.1 . . ?
H2AA C2A H2AB 108.5 . . ?
C1 O2B Co1 129.4(9) . . ?
O3 C2B C1 108.5(8) . . ?
O3 C2B H2BA 110.0 . . ?
C1 C2B H2BA 110.0 . . ?
O3 C2B H2BB 110.0 . . ?
C1 C2B H2BB 110.0 . . ?
H2BA C2B H2BB 108.4 . . ?
O2A Co1 O2A 78.6(18) 13_767 16_557 ?
O2A Co1 O2A 101.4(18) 13_767 4_765 ?
O2A Co1 O2A 180.0 16_557 4_765 ?
O2A Co1 O2A 180.0 13_767 . ?
O2A Co1 O2A 101.4(18) 16_557 . ?
O2A Co1 O2A 78.6(18) 4_765 . ?
O2A Co1 O2B 12.9(9) 13_767 13_767 ?
O2A Co1 O2B 90.8(14) 16_557 13_767 ?
O2A Co1 O2B 89.2(14) 4_765 13_767 ?
O2A Co1 O2B 167.1(9) . 13_767 ?
O2A Co1 O2B 90.8(14) 13_767 16_557 ?
O2A Co1 O2B 12.9(9) 16_557 16_557 ?
O2A Co1 O2B 167.1(9) 4_765 16_557 ?
O2A Co1 O2B 89.3(14) . 16_557 ?
O2B Co1 O2B 76.8(15) . 16_557 ?
O2B Co1 O2B 103.1(15) 13_767 16_557 ?
O2A Co1 O2B 89.2(14) 13_767 4_765 ?
O2A Co1 O2B 167.1(9) 16_557 4_765 ?
O2A Co1 O2B 12.9(9) 4_765 4_765 ?
O2A Co1 O2B 90.7(14) . 4_765 ?
O2A Co1 O1W 85.9(3) 13_767 . ?
O2A Co1 O1W 94.1(3) 16_557 . ?
O2A Co1 O1W 85.9(3) 4_765 . ?
O2A Co1 O1W 94.1(3) . . ?
O2B Co1 O1W 90.6(6) . . ?
O2B Co1 O1W 89.4(6) 13_767 . ?
O2B Co1 O1W 90.6(6) 16_557 . ?
O2B Co1 O1W 89.4(6) 4_765 . ?
O2A Co1 O1W 94.1(3) 13_767 13_767 ?
O2A Co1 O1W 85.9(3) 16_557 13_767 ?
O2A Co1 O1W 94.1(3) 4_765 13_767 ?
O2A Co1 O1W 85.9(3) . 13_767 ?
O1W Co1 O1W 180.0 . 13_767 ?
Co1 O1W H1W 96(5) . . ?
Co1 O1W H1W 96(5) . 16_557 ?
H1W O1W H1W 107(7) . 16_557 ?
H2WA O2W H2WB 105.8(6) . . ?
H2WA O2W H2WB 105.8(6) . 16_557 ?
H2WB O2W H2WB 127(10) . 16_557 ?

loop_
_geom_bond_atom_site_label_1
_geom_bond_atom_site_label_2
_geom_bond_distance
_geom_bond_site_symmetry_2
_geom_bond_publ_flag
Dy1 O1 2.391(4) 10_666 ?
Dy1 O1 2.391(4) 12_556 ?
Dy1 O1 2.391(4) 3_665 ?
Dy1 O1 2.391(4) 11_656 ?
Dy1 O1 2.391(4) 2_655 ?
Dy1 O1 2.391(4) . ?
Dy1 O3 2.461(6) . ?
Dy1 O3 2.461(6) 3_665 ?
Dy1 O3 2.461(6) 2_655 ?
C1 O2A 1.240(11) . ?
C1 O2B 1.243(11) . ?
C1 O1 1.269(8) . ?
C1 C2B 1.513(12) . ?
C1 C2A 1.517(12) . ?
O3 C2B 1.405(10) 10_666 ?
O3 C2B 1.405(10) . ?
O3 C2A 1.412(10) 10_666 ?
O3 C2A 1.412(10) . ?
O2A Co1 2.064(8) . ?
C2A H2AA 0.9700 . ?
C2A H2AB 0.9700 . ?
O2B Co1 2.065(8) . ?
C2B H2BA 0.9700 . ?
C2B H2BB 0.9700 . ?
Co1 O1W 2.155(7) . ?
Co1 O1W 2.155(7) 13_767 ?
O1W H1W 0.8400(11) . ?
O1W H1W 0.8400(11) 16_557 ?
O2W H2WA 0.840(2) . ?
O2W H2WB 0.8400(11) . ?
O2W H2WB 0.8400(11) 16_557 ?
